data_4128164
loop_
_publ_author_name
'Zhu, Min'
'Zheng, Chao'
'Zhang, Xiao'
'You, Shu-Li'

_publ_section_title
;
 Synthesis of Cyclobutane-Fused Angular Tetracyclic Spiroindolines via
 Visible-Light-Promoted Intramolecular Dearomatization of Indole
 Derivatives.
;
_journal_issue 6
_journal_name_full 'Journal of the American Chemical Society'
_journal_page_first 2636
_journal_page_last 2644
_journal_paper_doi 10.1021/jacs.8b12965
_journal_volume 141
_journal_year 2019
_chemical_formula_sum 'C17 H19 N O3'
_chemical_formula_weight 285.33
_space_group_crystal_system triclinic
_space_group_IT_number 2
_space_group_name_Hall '-P 1'
_space_group_name_H-M_alt 'P -1'
_symmetry_space_group_name_Hall '-P 1'
_symmetry_space_group_name_H-M 'P -1'
_atom_sites_solution_hydrogens geom
_audit_creation_method SHELXL-2013
_cell_angle_alpha 65.743(2)
_cell_angle_beta 71.707(2)
_cell_angle_gamma 63.078(2)
_cell_formula_units_Z 2
_cell_length_a 8.9322(4)
_cell_length_b 9.3914(5)
_cell_length_c 10.8992(6)
_cell_measurement_reflns_used 3089
_cell_measurement_temperature 293(2)
_cell_measurement_theta_max 53.697
_cell_measurement_theta_min 5.179
_cell_volume 733.98(7)
_computing_cell_refinement 'Bruker SAINT'
_computing_data_collection 'Bruker APEX2'
_computing_data_reduction 'Bruker SAINT'
_computing_molecular_graphics 'Bruker SHELXTL'
_computing_publication_material 'Bruker SHELXTL'
_computing_structure_refinement 'SHELXL-2013 (Sheldrick, 2013)'
_computing_structure_solution 'SHELXS-97 (Sheldrick 2008)'
_diffrn_ambient_temperature 293(2)
_diffrn_measured_fraction_theta_full 0.992
_diffrn_measured_fraction_theta_max 0.990
_diffrn_measurement_device_type 'Bruker APEX-II CCD'
_diffrn_measurement_method '\f and \w scans'
_diffrn_radiation_type MoK\a
_diffrn_radiation_wavelength 0.71073
_diffrn_reflns_av_R_equivalents 0.0262
_diffrn_reflns_av_unetI/netI 0.0338
_diffrn_reflns_Laue_measured_fraction_full 0.992
_diffrn_reflns_Laue_measured_fraction_max 0.990
_diffrn_reflns_limit_h_max 11
_diffrn_reflns_limit_h_min -11
_diffrn_reflns_limit_k_max 11
_diffrn_reflns_limit_k_min -11
_diffrn_reflns_limit_l_max 13
_diffrn_reflns_limit_l_min -13
_diffrn_reflns_number 7535
_diffrn_reflns_point_group_measured_fraction_full 0.992
_diffrn_reflns_point_group_measured_fraction_max 0.990
_diffrn_reflns_theta_full 25.242
_diffrn_reflns_theta_max 25.999
_diffrn_reflns_theta_min 2.565
_exptl_absorpt_coefficient_mu 0.088
_exptl_absorpt_correction_T_max 0.7456
_exptl_absorpt_correction_T_min 0.6612
_exptl_absorpt_correction_type multi-scan
_exptl_absorpt_process_details sadabs
_exptl_crystal_colour colorless
_exptl_crystal_density_diffrn 1.291
_exptl_crystal_description prismatic
_exptl_crystal_F_000 304
_exptl_crystal_size_max 0.160
_exptl_crystal_size_mid 0.130
_exptl_crystal_size_min 0.070
_refine_diff_density_max 0.179
_refine_diff_density_min -0.159
_refine_diff_density_rms 0.031
_refine_ls_extinction_coef 0.082(15)
_refine_ls_extinction_expression Fc^*^=kFc[1+0.001xFc^2^\l^3^/sin(2\q)]^-1/4^
_refine_ls_extinction_method SHELXL
_refine_ls_goodness_of_fit_ref 1.047
_refine_ls_hydrogen_treatment constr
_refine_ls_matrix_type full
_refine_ls_number_parameters 193
_refine_ls_number_reflns 2860
_refine_ls_number_restraints 0
_refine_ls_restrained_S_all 1.047
_refine_ls_R_factor_all 0.0630
_refine_ls_R_factor_gt 0.0475
_refine_ls_shift/su_max 0.006
_refine_ls_shift/su_mean 0.000
_refine_ls_structure_factor_coef Fsqd
_refine_ls_weighting_details 'w=1/[\s^2^(Fo^2^)+(0.0511P)^2^+0.1700P] where P=(Fo^2^+2Fc^2^)/3'
_refine_ls_weighting_scheme calc
_refine_ls_wR_factor_gt 0.1123
_refine_ls_wR_factor_ref 0.1253
_reflns_Friedel_coverage 0.000
_reflns_number_gt 2233
_reflns_number_total 2860
_reflns_threshold_expression 'I > 2\s(I)'
_cod_data_source_file ja8b12965_si_003.cif
_cod_data_source_block mo_d8v19014_0m
_cod_database_code 4128164
_shelx_space_group_comment
; 
The symmetry employed for this shelxl refinement is uniquely defined 
by the following loop, which should always be used as a source of 
symmetry information in preference to the above space-group names. 
They are only intended as comments. 
;
_shelx_estimated_absorpt_t_min 0.986
_shelx_estimated_absorpt_t_max 0.994
_shelxl_version_number 2013-4

loop_
_space_group_symop_operation_xyz
'x, y, z'
'-x, -y, -z'

loop_
_atom_site_label
_atom_site_type_symbol
_atom_site_fract_x
_atom_site_fract_y
_atom_site_fract_z
_atom_site_U_iso_or_equiv
_atom_site_adp_type
_atom_site_occupancy
_atom_site_site_symmetry_order
_atom_site_calc_flag
_atom_site_refinement_flags_posn
_atom_site_refinement_flags_adp
O1 O 0.56967(18) 0.20380(19) 0.61375(14) 0.0749(5) Uani 1 1 d . .
O2 O 0.2893(2) 0.48668(18) -0.01991(16) 0.0879(5) Uani 1 1 d . .
O3 O 0.37538(18) 0.21019(16) 0.03411(14) 0.0703(4) Uani 1 1 d . .
N1 N 0.39945(16) 0.23243(16) 0.48174(13) 0.0459(4) Uani 1 1 d . .
C1 C 0.2843(2) 0.16530(19) 0.58516(16) 0.0441(4) Uani 1 1 d . .
C2 C 0.2877(2) 0.0911(2) 0.72426(17) 0.0558(5) Uani 1 1 d . .
H2 H 0.3754 0.0775 0.7618 0.067 Uiso 1 1 calc R U
C3 C 0.1568(3) 0.0377(2) 0.80554(18) 0.0627(5) Uani 1 1 d . .
H3 H 0.1571 -0.0122 0.8990 0.075 Uiso 1 1 calc R U
C4 C 0.0264(3) 0.0568(2) 0.75149(19) 0.0600(5) Uani 1 1 d . .
H4 H -0.0601 0.0203 0.8084 0.072 Uiso 1 1 calc R U
C5 C 0.0235(2) 0.1304(2) 0.61243(17) 0.0515(4) Uani 1 1 d . .
H5 H -0.0644 0.1431 0.5757 0.062 Uiso 1 1 calc R U
C6 C 0.1525(2) 0.18467(19) 0.52918(16) 0.0431(4) Uani 1 1 d . .
C7 C 0.17509(19) 0.27220(18) 0.37866(15) 0.0418(4) Uani 1 1 d . .
C8 C 0.3421(2) 0.3011(2) 0.34901(16) 0.0457(4) Uani 1 1 d . .
H8 H 0.4281 0.2563 0.2785 0.055 Uiso 1 1 calc R U
C9 C 0.2446(2) 0.4929(2) 0.29985(19) 0.0580(5) Uani 1 1 d . .
H9A H 0.2431 0.5499 0.3572 0.070 Uiso 1 1 calc R U
H9B H 0.2817 0.5465 0.2050 0.070 Uiso 1 1 calc R U
C10 C 0.0776(2) 0.46840(19) 0.32405(17) 0.0486(4) Uani 1 1 d . .
H10 H -0.0097 0.5153 0.3930 0.058 Uiso 1 1 calc R U
C11 C 0.0092(2) 0.5029(2) 0.19855(18) 0.0539(5) Uani 1 1 d . .
H11A H 0.0242 0.6016 0.1267 0.065 Uiso 1 1 calc R U
H11B H -0.1108 0.5216 0.2210 0.065 Uiso 1 1 calc R U
C12 C 0.1122(2) 0.3455(2) 0.15304(17) 0.0504(4) Uani 1 1 d . .
H12 H 0.0384 0.3301 0.1133 0.061 Uiso 1 1 calc R U
C13 C 0.1516(2) 0.2000(2) 0.28696(16) 0.0473(4) Uani 1 1 d . .
H13A H 0.0584 0.1604 0.3287 0.057 Uiso 1 1 calc R U
H13B H 0.2543 0.1066 0.2703 0.057 Uiso 1 1 calc R U
C14 C 0.2665(2) 0.3591(2) 0.04808(17) 0.0546(5) Uani 1 1 d . .
C15 C 0.5260(3) 0.2095(3) -0.0664(2) 0.0862(7) Uani 1 1 d . .
H15A H 0.4945 0.2691 -0.1557 0.129 Uiso 1 1 calc R U
H15B H 0.6007 0.0954 -0.0609 0.129 Uiso 1 1 calc R U
H15C H 0.5831 0.2635 -0.0495 0.129 Uiso 1 1 calc R U
C16 C 0.5330(2) 0.2506(2) 0.50056(19) 0.0534(5) Uani 1 1 d . .
C17 C 0.6344(3) 0.3297(3) 0.3756(2) 0.0720(6) Uani 1 1 d . .
H17A H 0.6842 0.2616 0.3167 0.108 Uiso 1 1 calc R U
H17B H 0.7228 0.3384 0.4011 0.108 Uiso 1 1 calc R U
H17C H 0.5615 0.4401 0.3288 0.108 Uiso 1 1 calc R U

loop_
_atom_site_aniso_label
_atom_site_aniso_U_11
_atom_site_aniso_U_22
_atom_site_aniso_U_33
_atom_site_aniso_U_23
_atom_site_aniso_U_13
_atom_site_aniso_U_12
O1 0.0736(9) 0.0948(11) 0.0615(9) -0.0085(8) -0.0315(7) -0.0367(8)
O2 0.1131(13) 0.0626(9) 0.0703(10) -0.0103(8) 0.0082(9) -0.0426(9)
O3 0.0750(9) 0.0599(8) 0.0621(9) -0.0170(7) 0.0063(7) -0.0270(7)
N1 0.0440(8) 0.0494(8) 0.0404(8) -0.0080(6) -0.0129(6) -0.0157(6)
C1 0.0442(9) 0.0409(8) 0.0407(9) -0.0107(7) -0.0093(7) -0.0107(7)
C2 0.0599(11) 0.0585(10) 0.0435(10) -0.0097(8) -0.0171(8) -0.0175(9)
C3 0.0763(13) 0.0673(12) 0.0368(9) -0.0075(8) -0.0085(9) -0.0287(10)
C4 0.0652(12) 0.0644(11) 0.0466(10) -0.0136(9) 0.0009(8) -0.0310(10)
C5 0.0553(10) 0.0508(10) 0.0483(10) -0.0122(8) -0.0089(8) -0.0223(8)
C6 0.0476(9) 0.0376(8) 0.0408(9) -0.0108(7) -0.0098(7) -0.0128(7)
C7 0.0456(9) 0.0394(8) 0.0384(8) -0.0077(7) -0.0110(7) -0.0154(7)
C8 0.0502(10) 0.0485(9) 0.0375(8) -0.0104(7) -0.0103(7) -0.0184(7)
C9 0.0750(13) 0.0462(9) 0.0569(11) -0.0019(8) -0.0274(9) -0.0277(9)
C10 0.0540(10) 0.0418(9) 0.0451(9) -0.0114(7) -0.0152(7) -0.0111(7)
C11 0.0567(11) 0.0497(10) 0.0499(10) -0.0082(8) -0.0221(8) -0.0133(8)
C12 0.0586(11) 0.0542(10) 0.0431(9) -0.0109(8) -0.0186(8) -0.0219(8)
C13 0.0555(10) 0.0469(9) 0.0431(9) -0.0119(7) -0.0109(7) -0.0222(8)
C14 0.0725(12) 0.0542(10) 0.0390(9) -0.0078(8) -0.0182(8) -0.0253(9)
C15 0.0870(16) 0.0838(15) 0.0663(14) -0.0209(12) 0.0131(12) -0.0334(13)
C16 0.0475(10) 0.0529(10) 0.0562(11) -0.0127(8) -0.0170(8) -0.0141(8)
C17 0.0582(12) 0.0875(15) 0.0712(14) -0.0120(11) -0.0144(10) -0.0370(11)

loop_
_atom_type_symbol
_atom_type_description
_atom_type_scat_dispersion_real
_atom_type_scat_dispersion_imag
_atom_type_scat_source
C C 0.0033 0.0016 'International Tables Vol C Tables 4.2.6.8 and 6.1.1.4'
H H 0.0000 0.0000 'International Tables Vol C Tables 4.2.6.8 and 6.1.1.4'
N N 0.0061 0.0033 'International Tables Vol C Tables 4.2.6.8 and 6.1.1.4'
O O 0.0106 0.0060 'International Tables Vol C Tables 4.2.6.8 and 6.1.1.4'

loop_
_geom_angle_atom_site_label_1
_geom_angle_atom_site_label_2
_geom_angle_atom_site_label_3
_geom_angle
C14 O3 C15 116.58(16)
C16 N1 C1 126.27(14)
C16 N1 C8 123.55(14)
C1 N1 C8 109.78(13)
C2 C1 C6 120.72(16)
C2 C1 N1 129.10(15)
C6 C1 N1 110.18(13)
C3 C2 C1 118.07(17)
C3 C2 H2 121.0
C1 C2 H2 121.0
C4 C3 C2 121.61(17)
C4 C3 H3 119.2
C2 C3 H3 119.2
C3 C4 C5 120.26(18)
C3 C4 H4 119.9
C5 C4 H4 119.9
C6 C5 C4 119.27(17)
C6 C5 H5 120.4
C4 C5 H5 120.4
C5 C6 C1 120.07(15)
C5 C6 C7 129.50(15)
C1 C6 C7 110.40(14)
C6 C7 C13 117.80(13)
C6 C7 C8 103.82(12)
C13 C7 C8 118.53(13)
C6 C7 C10 118.57(13)
C13 C7 C10 105.94(12)
C8 C7 C10 89.29(12)
N1 C8 C9 115.59(14)
N1 C8 C7 105.81(12)
C9 C8 C7 90.26(12)
N1 C8 H8 114.2
C9 C8 H8 114.2
C7 C8 H8 114.2
C10 C9 C8 91.00(12)
C10 C9 H9A 113.5
C8 C9 H9A 113.5
C10 C9 H9B 113.5
C8 C9 H9B 113.5
H9A C9 H9B 110.8
C11 C10 C9 117.28(15)
C11 C10 C7 106.40(13)
C9 C10 C7 89.40(12)
C11 C10 H10 113.7
C9 C10 H10 113.7
C7 C10 H10 113.7
C10 C11 C12 105.98(13)
C10 C11 H11A 110.5
C12 C11 H11A 110.5
C10 C11 H11B 110.5
C12 C11 H11B 110.5
H11A C11 H11B 108.7
C14 C12 C11 112.88(15)
C14 C12 C13 114.63(14)
C11 C12 C13 104.05(13)
C14 C12 H12 108.3
C11 C12 H12 108.3
C13 C12 H12 108.3
C7 C13 C12 105.72(13)
C7 C13 H13A 110.6
C12 C13 H13A 110.6
C7 C13 H13B 110.6
C12 C13 H13B 110.6
H13A C13 H13B 108.7
O2 C14 O3 122.38(18)
O2 C14 C12 125.54(18)
O3 C14 C12 112.02(15)
O3 C15 H15A 109.5
O3 C15 H15B 109.5
H15A C15 H15B 109.5
O3 C15 H15C 109.5
H15A C15 H15C 109.5
H15B C15 H15C 109.5
O1 C16 N1 122.18(17)
O1 C16 C17 121.11(17)
N1 C16 C17 116.71(16)
C16 C17 H17A 109.5
C16 C17 H17B 109.5
H17A C17 H17B 109.5
C16 C17 H17C 109.5
H17A C17 H17C 109.5
H17B C17 H17C 109.5

loop_
_geom_bond_atom_site_label_1
_geom_bond_atom_site_label_2
_geom_bond_distance
O1 C16 1.225(2)
O2 C14 1.193(2)
O3 C14 1.332(2)
O3 C15 1.444(2)
N1 C16 1.364(2)
N1 C1 1.415(2)
N1 C8 1.4732(19)
C1 C2 1.388(2)
C1 C6 1.399(2)
C2 C3 1.385(3)
C2 H2 0.9300
C3 C4 1.375(3)
C3 H3 0.9300
C4 C5 1.387(2)
C4 H4 0.9300
C5 C6 1.381(2)
C5 H5 0.9300
C6 C7 1.497(2)
C7 C13 1.523(2)
C7 C8 1.548(2)
C7 C10 1.574(2)
C8 C9 1.540(2)
C8 H8 0.9800
C9 C10 1.537(2)
C9 H9A 0.9700
C9 H9B 0.9700
C10 C11 1.527(2)
C10 H10 0.9800
C11 C12 1.537(2)
C11 H11A 0.9700
C11 H11B 0.9700
C12 C14 1.508(3)
C12 C13 1.540(2)
C12 H12 0.9800
C13 H13A 0.9700
C13 H13B 0.9700
C15 H15A 0.9600
C15 H15B 0.9600
C15 H15C 0.9600
C16 C17 1.494(3)
C17 H17A 0.9600
C17 H17B 0.9600
C17 H17C 0.9600

loop_
_geom_hbond_atom_site_label_D
_geom_hbond_atom_site_label_H
_geom_hbond_atom_site_label_A
_geom_hbond_distance_DH
_geom_hbond_distance_HA
_geom_hbond_distance_DA
_geom_hbond_angle_DHA
_geom_hbond_site_symmetry_A
C15 H15A O1 0.96 2.64 3.404(3) 136.7 1_554
C2 H2 O1 0.93 2.36 2.894(2) 116.5 .

loop_
_geom_torsion_atom_site_label_1
_geom_torsion_atom_site_label_2
_geom_torsion_atom_site_label_3
_geom_torsion_atom_site_label_4
_geom_torsion
C16 N1 C1 C2 -6.1(3)
C8 N1 C1 C2 -178.93(16)
C16 N1 C1 C6 173.02(15)
C8 N1 C1 C6 0.14(18)
C6 C1 C2 C3 -0.3(3)
N1 C1 C2 C3 178.69(16)
C1 C2 C3 C4 0.1(3)
C2 C3 C4 C5 0.2(3)
C3 C4 C5 C6 -0.2(3)
C4 C5 C6 C1 0.0(2)
C4 C5 C6 C7 -177.67(16)
C2 C1 C6 C5 0.3(2)
N1 C1 C6 C5 -178.87(14)
C2 C1 C6 C7 178.35(14)
N1 C1 C6 C7 -0.81(18)
C5 C6 C7 C13 -47.8(2)
C1 C6 C7 C13 134.39(15)
C5 C6 C7 C8 178.92(16)
C1 C6 C7 C8 1.10(16)
C5 C6 C7 C10 82.1(2)
C1 C6 C7 C10 -95.77(16)
C16 N1 C8 C9 -74.5(2)
C1 N1 C8 C9 98.64(16)
C16 N1 C8 C7 -172.57(14)
C1 N1 C8 C7 0.55(16)
C6 C7 C8 N1 -0.97(15)
C13 C7 C8 N1 -133.84(14)
C10 C7 C8 N1 118.34(13)
C6 C7 C8 C9 -117.72(13)
C13 C7 C8 C9 109.40(15)
C10 C7 C8 C9 1.58(12)
N1 C8 C9 C10 -109.33(15)
C7 C8 C9 C10 -1.62(13)
C8 C9 C10 C11 -106.60(15)
C8 C9 C10 C7 1.60(12)
C6 C7 C10 C11 -137.86(15)
C13 C7 C10 C11 -2.79(17)
C8 C7 C10 C11 116.76(14)
C6 C7 C10 C9 103.80(16)
C13 C7 C10 C9 -121.14(14)
C8 C7 C10 C9 -1.59(12)
C9 C10 C11 C12 79.63(18)
C7 C10 C11 C12 -18.38(18)
C10 C11 C12 C14 -92.46(17)
C10 C11 C12 C13 32.43(18)
C6 C7 C13 C12 158.33(14)
C8 C7 C13 C12 -75.23(17)
C10 C7 C13 C12 22.86(17)
C14 C12 C13 C7 89.49(17)
C11 C12 C13 C7 -34.27(17)
C15 O3 C14 O2 1.2(3)
C15 O3 C14 C12 178.57(17)
C11 C12 C14 O2 -18.0(3)
C13 C12 C14 O2 -136.9(2)
C11 C12 C14 O3 164.79(14)
C13 C12 C14 O3 45.9(2)
C1 N1 C16 O1 2.2(3)
C8 N1 C16 O1 174.15(16)
C1 N1 C16 C17 -178.23(16)
C8 N1 C16 C17 -6.3(2)
